data_4514345
loop_
_publ_author_name
'Kulkarni, Naveen V.'
'Brennessel, William W.'
'Jones, William D.'

_publ_section_title
;
 Catalytic Upgrading of Ethanol to n-Butanol via Manganese-Mediated
 Guerbet Reaction
;
_journal_issue 2
_journal_name_full 'ACS Catalysis'
_journal_page_first 997
_journal_paper_doi 10.1021/acscatal.7b03653
_journal_volume 8
_journal_year 2018
_chemical_formula_moiety 'C46 H68 Mn N O2 P2, 2(C4 H8 O), C5 H12'
_chemical_formula_sum 'C59 H96 Mn N O4 P2'
_chemical_formula_weight 1000.24
_chemical_name_common jonnk09
_space_group_crystal_system monoclinic
_space_group_IT_number 11
_space_group_name_Hall '-P 2yb'
_space_group_name_H-M_alt 'P 1 21/m 1'
_symmetry_space_group_name_Hall '-P 2yb'
_symmetry_space_group_name_H-M 'P 1 21/m 1'
_atom_sites_solution_hydrogens geom
_atom_sites_solution_primary dual
_atom_sites_solution_secondary difmap
_audit_creation_method SHELXL-2016/6
_cell_angle_alpha 90
_cell_angle_beta 107.182(3)
_cell_angle_gamma 90
_cell_formula_units_Z 2
_cell_length_a 12.513(2)
_cell_length_b 17.266(3)
_cell_length_c 12.709(2)
_cell_measurement_reflns_used 3975
_cell_measurement_temperature 100.0(5)
_cell_measurement_theta_max 29.60
_cell_measurement_theta_min 2.33
_cell_volume 2623.2(7)
_computing_cell_refinement 'SAINT (Bruker, 2013)'
_computing_data_collection 'APEX3 (Bruker, 2016)'
_computing_data_reduction 'SAINT (Bruker, 2013)'
_computing_molecular_graphics 'SHELXTL (Sheldrick, 2008)'
_computing_publication_material 'SHELXTL (Sheldrick, 2008)'
_computing_structure_refinement 'SHELXL-2016/6 (Sheldrick, 2015b)'
_computing_structure_solution 'SHELXT-2014/5 (Sheldrick, 2015a)'
_diffrn_ambient_temperature 100.0(5)
_diffrn_measured_fraction_theta_full 0.992
_diffrn_measured_fraction_theta_max 0.990
_diffrn_measurement_device_type 'Bruker SMART APEX II CCD platform'
_diffrn_measurement_method '\w scans'
_diffrn_radiation_type MoK\a
_diffrn_radiation_wavelength 0.71073
_diffrn_reflns_av_R_equivalents 0.0846
_diffrn_reflns_av_unetI/netI 0.0650
_diffrn_reflns_Laue_measured_fraction_full 0.992
_diffrn_reflns_Laue_measured_fraction_max 0.990
_diffrn_reflns_limit_h_max 18
_diffrn_reflns_limit_h_min -18
_diffrn_reflns_limit_k_max 25
_diffrn_reflns_limit_k_min 0
_diffrn_reflns_limit_l_max 19
_diffrn_reflns_limit_l_min 0
_diffrn_reflns_number 97055
_diffrn_reflns_point_group_measured_fraction_full 0.992
_diffrn_reflns_point_group_measured_fraction_max 0.990
_diffrn_reflns_theta_full 32.577
_diffrn_reflns_theta_max 32.640
_diffrn_reflns_theta_min 2.007
_diffrn_source 'fine-focus sealed tube'
_exptl_absorpt_coefficient_mu 0.360
_exptl_absorpt_correction_T_max 0.7464
_exptl_absorpt_correction_T_min 0.6541
_exptl_absorpt_correction_type multi-scan
_exptl_absorpt_process_details 'TWINABS (Sheldrick, 2012)'
_exptl_crystal_colour red-violet
_exptl_crystal_density_diffrn 1.266
_exptl_crystal_description block
_exptl_crystal_F_000 1088
_exptl_crystal_size_max 0.36
_exptl_crystal_size_mid 0.24
_exptl_crystal_size_min 0.18
_refine_diff_density_max 0.702
_refine_diff_density_min -0.591
_refine_diff_density_rms 0.086
_refine_ls_extinction_method none
_refine_ls_goodness_of_fit_ref 1.037
_refine_ls_hydrogen_treatment constr
_refine_ls_matrix_type full
_refine_ls_number_parameters 368
_refine_ls_number_reflns 9771
_refine_ls_number_restraints 17
_refine_ls_restrained_S_all 1.037
_refine_ls_R_factor_all 0.0878
_refine_ls_R_factor_gt 0.0526
_refine_ls_shift/su_max 0.001
_refine_ls_shift/su_mean 0.000
_refine_ls_structure_factor_coef Fsqd
_refine_ls_weighting_details 'w=1/[\s^2^(Fo^2^)+(0.0615P)^2^+0.4298P] where P=(Fo^2^+2Fc^2^)/3'
_refine_ls_weighting_scheme calc
_refine_ls_wR_factor_gt 0.1155
_refine_ls_wR_factor_ref 0.1310
_reflns_Friedel_coverage 0.000
_reflns_number_gt 6922
_reflns_number_total 9771
_reflns_threshold_expression 'I > 2\s(I)'
_cod_data_source_file cs7b03653_si_003.cif
_cod_data_source_block 8
_cod_depositor_comments 'Adding full bibliography for 4514345--4514346.cif.'
_cod_original_cell_volume 2623.3(8)
_cod_database_code 4514345
_shelx_shelxl_version_number 2016/6
_shelx_space_group_comment
; 
The symmetry employed for this shelxl refinement is uniquely defined 
by the following loop, which should always be used as a source of 
symmetry information in preference to the above space-group names. 
They are only intended as comments. 
;
_shelx_estimated_absorpt_t_min 0.881
_shelx_estimated_absorpt_t_max 0.938

loop_
_space_group_symop_operation_xyz
'x, y, z'
'-x, y+1/2, -z'
'-x, -y, -z'
'x, -y-1/2, z'

loop_
_atom_site_label
_atom_site_type_symbol
_atom_site_fract_x
_atom_site_fract_y
_atom_site_fract_z
_atom_site_U_iso_or_equiv
_atom_site_adp_type
_atom_site_occupancy
_atom_site_site_symmetry_order
_atom_site_calc_flag
_atom_site_refinement_flags_posn
_atom_site_refinement_flags_adp
_atom_site_refinement_flags_occupancy
_atom_site_disorder_assembly
_atom_site_disorder_group
Mn1 Mn 0.29457(3) 0.750000 0.70629(3) 0.01543(9) Uani 1 2 d S T P . .
P1 P 0.26618(4) 0.61777(3) 0.68529(3) 0.01610(9) Uani 1 1 d . . . . .
O1 O 0.2989(2) 0.750000 0.94003(15) 0.0313(5) Uani 1 2 d S T P . .
O2 O 0.53850(16) 0.750000 0.78547(17) 0.0293(4) Uani 1 2 d S T P . .
N1 N 0.24184(17) 0.750000 0.54975(16) 0.0165(4) Uani 1 2 d S T P . .
C1 C 0.2944(2) 0.750000 0.84678(19) 0.0196(5) Uani 1 2 d S T P . .
C2 C 0.4400(2) 0.750000 0.7553(2) 0.0210(5) Uani 1 2 d S T P . .
C3 C 0.24286(16) 0.68116(10) 0.48224(14) 0.0195(3) Uani 1 1 d . . . . .
H3A H 0.318920 0.673430 0.475405 0.023 Uiso 1 1 calc R U . . .
H3B H 0.190801 0.688906 0.407439 0.023 Uiso 1 1 calc R U . . .
C4 C 0.20794(15) 0.60957(10) 0.53439(13) 0.0193(3) Uani 1 1 d . . . . .
H4A H 0.236719 0.562236 0.508115 0.023 Uiso 1 1 calc R U . . .
H4B H 0.125353 0.606137 0.513599 0.023 Uiso 1 1 calc R U . . .
C5 C 0.14833(14) 0.57744(10) 0.73403(14) 0.0176(3) Uani 1 1 d . . . . .
C6 C 0.18683(15) 0.56128(11) 0.85907(14) 0.0202(3) Uani 1 1 d . . . . .
H6A H 0.242809 0.519029 0.875364 0.024 Uiso 1 1 calc R U . . .
H6B H 0.222648 0.608227 0.898899 0.024 Uiso 1 1 calc R U . . .
C7 C 0.09199(15) 0.50323(11) 0.67371(14) 0.0208(3) Uani 1 1 d . . . . .
H7A H 0.065893 0.512787 0.593340 0.025 Uiso 1 1 calc R U . . .
H7B H 0.147147 0.460483 0.687829 0.025 Uiso 1 1 calc R U . . .
C8 C 0.05881(15) 0.64201(11) 0.71159(15) 0.0214(3) Uani 1 1 d . . . . .
H8A H 0.092448 0.689861 0.750380 0.026 Uiso 1 1 calc R U . . .
H8B H 0.032848 0.653308 0.631678 0.026 Uiso 1 1 calc R U . . .
C9 C 0.08652(16) 0.53808(11) 0.89895(15) 0.0236(4) Uani 1 1 d . . . . .
H9 H 0.112893 0.527913 0.979997 0.028 Uiso 1 1 calc R U . . .
C10 C -0.00781(16) 0.47986(12) 0.71411(15) 0.0230(4) Uani 1 1 d . . . . .
H10 H -0.042525 0.431631 0.675182 0.028 Uiso 1 1 calc R U . . .
C11 C -0.04173(16) 0.61808(12) 0.75058(16) 0.0244(4) Uani 1 1 d . . . . .
H11 H -0.098115 0.660853 0.734865 0.029 Uiso 1 1 calc R U . . .
C12 C 0.03316(17) 0.46451(12) 0.83874(16) 0.0253(4) Uani 1 1 d . . . . .
H12A H -0.030604 0.448602 0.864947 0.030 Uiso 1 1 calc R U . . .
H12B H 0.088676 0.421962 0.854575 0.030 Uiso 1 1 calc R U . . .
C13 C -0.09500(16) 0.54485(13) 0.68954(16) 0.0263(4) Uani 1 1 d . . . . .
H13A H -0.121484 0.554931 0.609317 0.032 Uiso 1 1 calc R U . . .
H13B H -0.160072 0.529348 0.713944 0.032 Uiso 1 1 calc R U . . .
C14 C -0.00039(16) 0.60313(12) 0.87511(17) 0.0263(4) Uani 1 1 d . . . . .
H14A H 0.033403 0.650903 0.914002 0.032 Uiso 1 1 calc R U . . .
H14B H -0.064144 0.588223 0.901970 0.032 Uiso 1 1 calc R U . . .
C15 C 0.39039(14) 0.55078(10) 0.72302(13) 0.0178(3) Uani 1 1 d . . . . .
C16 C 0.36222(15) 0.46371(11) 0.70961(14) 0.0210(3) Uani 1 1 d . . . . .
H16A H 0.317550 0.448978 0.759082 0.025 Uiso 1 1 calc R U . . .
H16B H 0.316716 0.453197 0.632877 0.025 Uiso 1 1 calc R U . . .
C17 C 0.46104(15) 0.56528(11) 0.84399(14) 0.0203(4) Uani 1 1 d . . . . .
H17A H 0.481023 0.620817 0.854395 0.024 Uiso 1 1 calc R U . . .
H17B H 0.416620 0.551668 0.894168 0.024 Uiso 1 1 calc R U . . .
C18 C 0.46212(15) 0.57147(12) 0.64648(14) 0.0212(4) Uani 1 1 d . . . . .
H18A H 0.418470 0.561708 0.568931 0.025 Uiso 1 1 calc R U . . .
H18B H 0.481630 0.627178 0.654122 0.025 Uiso 1 1 calc R U . . .
C19 C 0.46980(17) 0.41479(12) 0.73725(15) 0.0253(4) Uani 1 1 d . . . . .
H19 H 0.449657 0.358635 0.727768 0.030 Uiso 1 1 calc R U . . .
C20 C 0.56839(16) 0.51591(12) 0.87210(14) 0.0227(4) Uani 1 1 d . . . . .
H20 H 0.613149 0.525673 0.950251 0.027 Uiso 1 1 calc R U . . .
C21 C 0.56984(16) 0.52275(12) 0.67583(15) 0.0255(4) Uani 1 1 d . . . . .
H21 H 0.615438 0.537269 0.626151 0.031 Uiso 1 1 calc R U . . .
C22 C 0.53785(17) 0.43005(12) 0.85743(15) 0.0250(4) Uani 1 1 d . . . . .
H22A H 0.493339 0.415341 0.907050 0.030 Uiso 1 1 calc R U . . .
H22B H 0.606816 0.398308 0.876774 0.030 Uiso 1 1 calc R U . . .
C23 C 0.63793(16) 0.53785(13) 0.79584(15) 0.0265(4) Uani 1 1 d . . . . .
H23A H 0.707515 0.506788 0.814593 0.032 Uiso 1 1 calc R U . . .
H23B H 0.658801 0.593270 0.805652 0.032 Uiso 1 1 calc R U . . .
C24 C 0.53847(18) 0.43672(13) 0.66011(16) 0.0274(4) Uani 1 1 d . . . . .
H24A H 0.494263 0.427002 0.582722 0.033 Uiso 1 1 calc R U . . .
H24B H 0.607112 0.404729 0.676866 0.033 Uiso 1 1 calc R U . . .
O3 O 0.7080(8) 0.8255(5) 0.0867(8) 0.0677(11) Uani 0.5 1 d D . P A -1
C25 C 0.7583(8) 0.8054(5) 0.0050(7) 0.061(3) Uani 0.5 1 d D . P A -1
H25A H 0.827922 0.835278 0.013840 0.073 Uiso 0.5 1 calc R U P A -1
H25B H 0.706680 0.814948 -0.069567 0.073 Uiso 0.5 1 calc R U P A -1
C26 C 0.7823(8) 0.7221(5) 0.0235(9) 0.062(3) Uani 0.5 1 d D . P A -1
H26A H 0.856878 0.713822 0.077046 0.075 Uiso 0.5 1 calc R U P A -1
H26B H 0.779784 0.695647 -0.046364 0.075 Uiso 0.5 1 calc R U P A -1
C27 C 0.6907(14) 0.6923(9) 0.0686(14) 0.0677(11) Uani 0.5 1 d D . P A -1
H27A H 0.635303 0.661597 0.012263 0.081 Uiso 0.5 1 calc R U P A -1
H27B H 0.722354 0.659415 0.134224 0.081 Uiso 0.5 1 calc R U P A -1
C28 C 0.6383(6) 0.7627(9) 0.0980(6) 0.072(4) Uani 0.5 1 d D . P A -1
H28A H 0.561493 0.769423 0.047959 0.087 Uiso 0.5 1 calc R U P A -1
H28B H 0.634602 0.759238 0.174652 0.087 Uiso 0.5 1 calc R U P A -1
O4 O 0.9037(4) 0.2979(3) 0.8173(4) 0.0319(10) Uani 0.5 1 d D . P B -1
C29 C 0.9204(6) 0.2189(4) 0.8529(6) 0.0313(13) Uani 0.5 1 d D . P B -1
H29A H 0.960283 0.216990 0.932692 0.038 Uiso 0.5 1 calc R U P B -1
H29B H 0.966949 0.192103 0.813236 0.038 Uiso 0.5 1 calc R U P B -1
C30 C 0.8035(6) 0.1763(6) 0.8293(11) 0.0258(7) Uani 0.5 1 d D . P B -1
H30A H 0.791621 0.139079 0.767623 0.031 Uiso 0.5 1 calc R U P B -1
H30B H 0.797073 0.148676 0.895476 0.031 Uiso 0.5 1 calc R U P B -1
C31 C 0.7235(3) 0.2426(13) 0.7998(3) 0.019(2) Uani 0.5 1 d D . P B -1
H31A H 0.664149 0.238311 0.836593 0.023 Uiso 0.5 1 calc R U P B -1
H31B H 0.688464 0.246025 0.719165 0.023 Uiso 0.5 1 calc R U P B -1
C32 C 0.8018(6) 0.3137(7) 0.8442(11) 0.0258(7) Uani 0.5 1 d D . P B -1
H32A H 0.766838 0.362171 0.808438 0.031 Uiso 0.5 1 calc R U P B -1
H32B H 0.816816 0.318973 0.924869 0.031 Uiso 0.5 1 calc R U P B -1
C33 C 0.6419(6) 0.7279(4) 0.5678(6) 0.082(3) Uani 0.5 1 d D . P C -1
H33A H 0.577752 0.754786 0.580372 0.123 Uiso 0.5 1 calc R U P C -1
H33B H 0.616596 0.679470 0.528016 0.123 Uiso 0.5 1 calc R U P C -1
H33C H 0.696959 0.716384 0.638720 0.123 Uiso 0.5 1 calc R U P C -1
C34 C 0.6939(4) 0.7781(3) 0.5014(5) 0.0476(13) Uani 0.5 1 d D . P C -1
H34A H 0.716333 0.827354 0.541728 0.057 Uiso 0.5 1 calc R U P C -1
H34B H 0.636225 0.790558 0.431374 0.057 Uiso 0.5 1 calc R U P C -1
C35 C 0.7929(4) 0.7457(9) 0.4749(4) 0.0550(19) Uani 0.5 1 d D . P C -1
H35A H 0.851413 0.735797 0.545383 0.066 Uiso 0.5 1 calc R U P C -1
H35B H 0.771054 0.694762 0.439138 0.066 Uiso 0.5 1 calc R U P C -1
C36 C 0.8450(4) 0.7911(3) 0.4039(4) 0.0421(11) Uani 0.5 1 d D . P C -1
H36A H 0.786750 0.800186 0.332935 0.050 Uiso 0.5 1 calc R U P C -1
H36B H 0.865603 0.842302 0.438989 0.050 Uiso 0.5 1 calc R U P C -1
C37 C 0.9440(4) 0.7598(7) 0.3788(4) 0.035(2) Uani 0.5 1 d D . P C -1
H37A H 0.968362 0.796263 0.331330 0.053 Uiso 0.5 1 calc R U P C -1
H37B H 1.004466 0.752384 0.447419 0.053 Uiso 0.5 1 calc R U P C -1
H37C H 0.925183 0.710038 0.340786 0.053 Uiso 0.5 1 calc R U P C -1

loop_
_atom_site_aniso_label
_atom_site_aniso_U_11
_atom_site_aniso_U_22
_atom_site_aniso_U_33
_atom_site_aniso_U_23
_atom_site_aniso_U_13
_atom_site_aniso_U_12
Mn1 0.01834(18) 0.01677(18) 0.01136(15) 0.000 0.00466(13) 0.000
P1 0.0193(2) 0.0171(2) 0.01223(18) 0.00011(15) 0.00516(15) 0.00013(16)
O1 0.0519(13) 0.0272(11) 0.0159(8) 0.000 0.0114(9) 0.000
O2 0.0201(9) 0.0285(11) 0.0372(11) 0.000 0.0052(8) 0.000
N1 0.0211(10) 0.0175(10) 0.0118(8) 0.000 0.0061(7) 0.000
C1 0.0275(12) 0.0146(12) 0.0169(10) 0.000 0.0070(9) 0.000
C2 0.0266(13) 0.0178(12) 0.0195(11) 0.000 0.0081(10) 0.000
C3 0.0269(9) 0.0199(9) 0.0125(7) 0.0003(6) 0.0068(6) 0.0003(7)
C4 0.0255(9) 0.0177(9) 0.0142(7) -0.0011(6) 0.0050(6) -0.0002(7)
C5 0.0208(8) 0.0171(8) 0.0150(7) 0.0006(6) 0.0054(6) -0.0009(6)
C6 0.0243(8) 0.0208(9) 0.0158(7) -0.0002(6) 0.0064(6) -0.0023(7)
C7 0.0233(8) 0.0199(9) 0.0190(8) -0.0020(7) 0.0061(6) -0.0018(7)
C8 0.0209(8) 0.0192(9) 0.0245(8) 0.0016(7) 0.0075(7) -0.0001(7)
C9 0.0282(9) 0.0257(10) 0.0191(8) -0.0006(7) 0.0103(7) -0.0041(7)
C10 0.0271(9) 0.0192(9) 0.0230(9) -0.0016(7) 0.0079(7) -0.0058(7)
C11 0.0214(8) 0.0230(10) 0.0297(9) 0.0006(7) 0.0091(7) 0.0011(7)
C12 0.0307(10) 0.0227(10) 0.0247(9) 0.0010(7) 0.0117(8) -0.0064(8)
C13 0.0216(9) 0.0299(11) 0.0286(9) -0.0011(8) 0.0093(7) -0.0051(8)
C14 0.0263(9) 0.0280(10) 0.0286(9) -0.0040(8) 0.0143(8) -0.0042(8)
C15 0.0207(8) 0.0196(8) 0.0133(7) 0.0004(6) 0.0055(6) 0.0020(6)
C16 0.0248(8) 0.0213(9) 0.0181(8) 0.0006(7) 0.0084(7) 0.0033(7)
C17 0.0228(8) 0.0231(9) 0.0153(7) -0.0003(6) 0.0062(6) 0.0031(7)
C18 0.0242(9) 0.0256(10) 0.0159(7) 0.0003(7) 0.0092(7) 0.0027(7)
C19 0.0326(10) 0.0217(9) 0.0223(9) 0.0002(7) 0.0093(8) 0.0059(8)
C20 0.0239(9) 0.0280(10) 0.0160(7) 0.0005(7) 0.0056(6) 0.0052(7)
C21 0.0257(9) 0.0340(11) 0.0197(8) 0.0025(8) 0.0113(7) 0.0067(8)
C22 0.0276(9) 0.0278(10) 0.0207(8) 0.0050(7) 0.0087(7) 0.0095(8)
C23 0.0220(9) 0.0339(11) 0.0244(9) 0.0015(8) 0.0081(7) 0.0038(8)
C24 0.0325(10) 0.0323(11) 0.0200(8) -0.0005(8) 0.0118(8) 0.0109(8)
O3 0.080(3) 0.040(4) 0.091(3) 0.006(2) 0.037(3) 0.005(2)
C25 0.067(6) 0.066(6) 0.040(3) 0.017(4) 0.001(3) -0.024(4)
C26 0.043(4) 0.057(6) 0.092(7) -0.022(4) 0.028(4) -0.011(3)
C27 0.080(3) 0.040(4) 0.091(3) 0.006(2) 0.037(3) 0.005(2)
C28 0.086(4) 0.056(12) 0.092(4) 0.017(5) 0.053(4) 0.016(5)
O4 0.026(2) 0.019(2) 0.050(3) -0.0018(18) 0.008(2) -0.0018(16)
C29 0.024(3) 0.029(3) 0.039(4) 0.006(2) 0.005(3) -0.006(2)
C30 0.0280(10) 0.017(2) 0.033(3) 0.0020(17) 0.0089(11) -0.0011(18)
C31 0.0269(13) 0.013(7) 0.0185(11) -0.0013(19) 0.0075(10) -0.003(2)
C32 0.0280(10) 0.017(2) 0.033(3) 0.0020(17) 0.0089(11) -0.0011(18)
C33 0.107(5) 0.068(7) 0.099(5) 0.010(4) 0.075(5) -0.001(4)
C34 0.053(3) 0.044(3) 0.052(3) 0.011(2) 0.025(2) 0.012(2)
C35 0.049(2) 0.069(5) 0.052(3) 0.028(6) 0.022(2) -0.007(6)
C36 0.041(3) 0.043(3) 0.040(3) 0.003(2) 0.008(2) -0.001(2)
C37 0.058(2) 0.010(6) 0.046(2) -0.0006(19) 0.0292(18) -0.005(2)

loop_
_atom_type_symbol
_atom_type_description
_atom_type_scat_dispersion_real
_atom_type_scat_dispersion_imag
_atom_type_scat_source
C C 0.0033 0.0016 'International Tables Vol C Tables 4.2.6.8 and 6.1.1.4'
H H 0.0000 0.0000 'International Tables Vol C Tables 4.2.6.8 and 6.1.1.4'
N N 0.0061 0.0033 'International Tables Vol C Tables 4.2.6.8 and 6.1.1.4'
O O 0.0106 0.0060 'International Tables Vol C Tables 4.2.6.8 and 6.1.1.4'
P P 0.1023 0.0942 'International Tables Vol C Tables 4.2.6.8 and 6.1.1.4'
Mn Mn 0.3368 0.7283 'International Tables Vol C Tables 4.2.6.8 and 6.1.1.4'

loop_
_geom_angle_atom_site_label_1
_geom_angle_atom_site_label_2
_geom_angle_atom_site_label_3
_geom_angle
_geom_angle_site_symmetry_1
_geom_angle_site_symmetry_3
C2 Mn1 C1 87.26(12) . .
C2 Mn1 N1 112.15(11) . .
C1 Mn1 N1 160.59(11) . .
C2 Mn1 P1 98.623(15) . 4_575
C1 Mn1 P1 94.007(19) . 4_575
N1 Mn1 P1 83.415(15) . 4_575
C2 Mn1 P1 98.623(15) . .
C1 Mn1 P1 94.006(19) . .
N1 Mn1 P1 83.416(15) . .
P1 Mn1 P1 161.29(3) 4_575 .
C4 P1 C15 105.10(8) . .
C4 P1 C5 101.84(8) . .
C15 P1 C5 110.80(8) . .
C4 P1 Mn1 101.29(6) . .
C15 P1 Mn1 119.33(6) . .
C5 P1 Mn1 115.67(6) . .
C3 N1 C3 108.10(18) 4_575 .
C3 N1 Mn1 123.44(10) 4_575 .
C3 N1 Mn1 123.44(10) . .
O1 C1 Mn1 177.3(3) . .
O2 C2 Mn1 178.2(2) . .
N1 C3 C4 110.41(14) . .
N1 C3 H3A 109.6 . .
C4 C3 H3A 109.6 . .
N1 C3 H3B 109.6 . .
C4 C3 H3B 109.6 . .
H3A C3 H3B 108.1 . .
C3 C4 P1 108.27(12) . .
C3 C4 H4A 110.0 . .
P1 C4 H4A 110.0 . .
C3 C4 H4B 110.0 . .
P1 C4 H4B 110.0 . .
H4A C4 H4B 108.4 . .
C6 C5 C8 107.99(14) . .
C6 C5 C7 108.51(14) . .
C8 C5 C7 107.80(14) . .
C6 C5 P1 111.53(12) . .
C8 C5 P1 105.45(12) . .
C7 C5 P1 115.24(12) . .
C9 C6 C5 110.44(15) . .
C9 C6 H6A 109.6 . .
C5 C6 H6A 109.6 . .
C9 C6 H6B 109.6 . .
C5 C6 H6B 109.6 . .
H6A C6 H6B 108.1 . .
C10 C7 C5 110.30(15) . .
C10 C7 H7A 109.6 . .
C5 C7 H7A 109.6 . .
C10 C7 H7B 109.6 . .
C5 C7 H7B 109.6 . .
H7A C7 H7B 108.1 . .
C11 C8 C5 111.33(15) . .
C11 C8 H8A 109.4 . .
C5 C8 H8A 109.4 . .
C11 C8 H8B 109.4 . .
C5 C8 H8B 109.4 . .
H8A C8 H8B 108.0 . .
C14 C9 C12 109.31(16) . .
C14 C9 C6 110.17(16) . .
C12 C9 C6 109.22(15) . .
C14 C9 H9 109.4 . .
C12 C9 H9 109.4 . .
C6 C9 H9 109.4 . .
C13 C10 C12 109.70(16) . .
C13 C10 C7 109.85(16) . .
C12 C10 C7 109.44(15) . .
C13 C10 H10 109.3 . .
C12 C10 H10 109.3 . .
C7 C10 H10 109.3 . .
C13 C11 C14 110.35(17) . .
C13 C11 C8 109.51(16) . .
C14 C11 C8 108.59(15) . .
C13 C11 H11 109.5 . .
C14 C11 H11 109.5 . .
C8 C11 H11 109.5 . .
C9 C12 C10 109.60(16) . .
C9 C12 H12A 109.8 . .
C10 C12 H12A 109.8 . .
C9 C12 H12B 109.8 . .
C10 C12 H12B 109.8 . .
H12A C12 H12B 108.2 . .
C11 C13 C10 108.95(15) . .
C11 C13 H13A 109.9 . .
C10 C13 H13A 109.9 . .
C11 C13 H13B 109.9 . .
C10 C13 H13B 109.9 . .
H13A C13 H13B 108.3 . .
C9 C14 C11 109.33(16) . .
C9 C14 H14A 109.8 . .
C11 C14 H14A 109.8 . .
C9 C14 H14B 109.8 . .
C11 C14 H14B 109.8 . .
H14A C14 H14B 108.3 . .
C16 C15 C18 108.16(14) . .
C16 C15 C17 108.16(14) . .
C18 C15 C17 108.62(14) . .
C16 C15 P1 115.23(12) . .
C18 C15 P1 106.65(12) . .
C17 C15 P1 109.84(12) . .
C19 C16 C15 110.72(15) . .
C19 C16 H16A 109.5 . .
C15 C16 H16A 109.5 . .
C19 C16 H16B 109.5 . .
C15 C16 H16B 109.5 . .
H16A C16 H16B 108.1 . .
C20 C17 C15 110.07(14) . .
C20 C17 H17A 109.6 . .
C15 C17 H17A 109.6 . .
C20 C17 H17B 109.6 . .
C15 C17 H17B 109.6 . .
H17A C17 H17B 108.2 . .
C21 C18 C15 110.53(15) . .
C21 C18 H18A 109.5 . .
C15 C18 H18A 109.5 . .
C21 C18 H18B 109.5 . .
C15 C18 H18B 109.5 . .
H18A C18 H18B 108.1 . .
C24 C19 C22 110.09(17) . .
C24 C19 C16 109.68(16) . .
C22 C19 C16 108.86(15) . .
C24 C19 H19 109.4 . .
C22 C19 H19 109.4 . .
C16 C19 H19 109.4 . .
C22 C20 C23 109.36(16) . .
C22 C20 C17 109.80(16) . .
C23 C20 C17 109.65(15) . .
C22 C20 H20 109.3 . .
C23 C20 H20 109.3 . .
C17 C20 H20 109.3 . .
C23 C21 C24 109.86(16) . .
C23 C21 C18 109.73(16) . .
C24 C21 C18 109.01(17) . .
C23 C21 H21 109.4 . .
C24 C21 H21 109.4 . .
C18 C21 H21 109.4 . .
C20 C22 C19 109.45(15) . .
C20 C22 H22A 109.8 . .
C19 C22 H22A 109.8 . .
C20 C22 H22B 109.8 . .
C19 C22 H22B 109.8 . .
H22A C22 H22B 108.2 . .
C20 C23 C21 109.59(16) . .
C20 C23 H23A 109.8 . .
C21 C23 H23A 109.8 . .
C20 C23 H23B 109.8 . .
C21 C23 H23B 109.8 . .
H23A C23 H23B 108.2 . .
C19 C24 C21 109.07(16) . .
C19 C24 H24A 109.9 . .
C21 C24 H24A 109.9 . .
C19 C24 H24B 109.9 . .
C21 C24 H24B 109.9 . .
H24A C24 H24B 108.3 . .
C25 O3 C28 107.9(7) . .
O3 C25 C26 103.7(8) . .
O3 C25 H25A 111.0 . .
C26 C25 H25A 111.0 . .
O3 C25 H25B 111.0 . .
C26 C25 H25B 111.0 . .
H25A C25 H25B 109.0 . .
C25 C26 C27 104.5(9) . .
C25 C26 H26A 110.9 . .
C27 C26 H26A 110.9 . .
C25 C26 H26B 110.9 . .
C27 C26 H26B 110.9 . .
H26A C26 H26B 108.9 . .
C28 C27 C26 105.0(10) . .
C28 C27 H27A 110.8 . .
C26 C27 H27A 110.8 . .
C28 C27 H27B 110.8 . .
C26 C27 H27B 110.8 . .
H27A C27 H27B 108.8 . .
O3 C28 C27 105.6(5) . .
O3 C28 H28A 110.6 . .
C27 C28 H28A 110.6 . .
O3 C28 H28B 110.6 . .
C27 C28 H28B 110.6 . .
H28A C28 H28B 108.7 . .
C29 O4 C32 99.3(7) . .
O4 C29 C30 110.0(9) . .
O4 C29 H29A 109.7 . .
C30 C29 H29A 109.7 . .
O4 C29 H29B 109.7 . .
C30 C29 H29B 109.7 . .
H29A C29 H29B 108.2 . .
C31 C30 C29 101.8(7) . .
C31 C30 H30A 111.4 . .
C29 C30 H30A 111.4 . .
C31 C30 H30B 111.4 . .
C29 C30 H30B 111.4 . .
H30A C30 H30B 109.3 . .
C30 C31 C32 102.0(3) . .
C30 C31 H31A 111.4 . .
C32 C31 H31A 111.4 . .
C30 C31 H31B 111.4 . .
C32 C31 H31B 111.4 . .
H31A C31 H31B 109.2 . .
O4 C32 C31 105.6(9) . .
O4 C32 H32A 110.6 . .
C31 C32 H32A 110.6 . .
O4 C32 H32B 110.6 . .
C31 C32 H32B 110.6 . .
H32A C32 H32B 108.8 . .
C34 C33 H33A 109.5 . .
C34 C33 H33B 109.5 . .
H33A C33 H33B 109.5 . .
C34 C33 H33C 109.5 . .
H33A C33 H33C 109.5 . .
H33B C33 H33C 109.5 . .
C33 C34 C35 116.3(6) . .
C33 C34 H34A 108.2 . .
C35 C34 H34A 108.2 . .
C33 C34 H34B 108.2 . .
C35 C34 H34B 108.2 . .
H34A C34 H34B 107.4 . .
C36 C35 C34 119.0(10) . .
C36 C35 H35A 107.6 . .
C34 C35 H35A 107.6 . .
C36 C35 H35B 107.6 . .
C34 C35 H35B 107.6 . .
H35A C35 H35B 107.0 . .
C37 C36 C35 119.2(7) . .
C37 C36 H36A 107.5 . .
C35 C36 H36A 107.5 . .
C37 C36 H36B 107.5 . .
C35 C36 H36B 107.5 . .
H36A C36 H36B 107.0 . .
C36 C37 H37A 109.5 . .
C36 C37 H37B 109.5 . .
H37A C37 H37B 109.5 . .
C36 C37 H37C 109.5 . .
H37A C37 H37C 109.5 . .
H37B C37 H37C 109.5 . .

loop_
_geom_bond_atom_site_label_1
_geom_bond_atom_site_label_2
_geom_bond_distance
_geom_bond_site_symmetry_2
Mn1 C2 1.740(3) .
Mn1 C1 1.786(2) .
Mn1 N1 1.902(2) .
Mn1 P1 2.3137(6) 4_575
Mn1 P1 2.3137(6) .
P1 C4 1.8448(17) .
P1 C15 1.8823(18) .
P1 C5 1.8929(18) .
O1 C1 1.170(3) .
O2 C2 1.178(3) .
N1 C3 1.468(2) 4_575
N1 C3 1.468(2) .
C3 C4 1.526(2) .
C3 H3A 0.9900 .
C3 H3B 0.9900 .
C4 H4A 0.9900 .
C4 H4B 0.9900 .
C5 C6 1.544(2) .
C5 C8 1.546(3) .
C5 C7 1.552(2) .
C6 C9 1.539(3) .
C6 H6A 0.9900 .
C6 H6B 0.9900 .
C7 C10 1.538(3) .
C7 H7A 0.9900 .
C7 H7B 0.9900 .
C8 C11 1.539(3) .
C8 H8A 0.9900 .
C8 H8B 0.9900 .
C9 C14 1.530(3) .
C9 C12 1.531(3) .
C9 H9 1.0000 .
C10 C13 1.532(3) .
C10 C12 1.537(3) .
C10 H10 1.0000 .
C11 C13 1.529(3) .
C11 C14 1.535(3) .
C11 H11 1.0000 .
C12 H12A 0.9900 .
C12 H12B 0.9900 .
C13 H13A 0.9900 .
C13 H13B 0.9900 .
C14 H14A 0.9900 .
C14 H14B 0.9900 .
C15 C16 1.542(3) .
C15 C18 1.548(2) .
C15 C17 1.551(2) .
C16 C19 1.539(3) .
C16 H16A 0.9900 .
C16 H16B 0.9900 .
C17 C20 1.541(3) .
C17 H17A 0.9900 .
C17 H17B 0.9900 .
C18 C21 1.538(3) .
C18 H18A 0.9900 .
C18 H18B 0.9900 .
C19 C24 1.530(3) .
C19 C22 1.536(3) .
C19 H19 1.0000 .
C20 C22 1.528(3) .
C20 C23 1.529(3) .
C20 H20 1.0000 .
C21 C23 1.534(3) .
C21 C24 1.534(3) .
C21 H21 1.0000 .
C22 H22A 0.9900 .
C22 H22B 0.9900 .
C23 H23A 0.9900 .
C23 H23B 0.9900 .
C24 H24A 0.9900 .
C24 H24B 0.9900 .
O3 C25 1.408(11) .
O3 C28 1.426(12) .
C25 C26 1.475(10) .
C25 H25A 0.9900 .
C25 H25B 0.9900 .
C26 C27 1.515(17) .
C26 H26A 0.9900 .
C26 H26B 0.9900 .
C27 C28 1.481(14) .
C27 H27A 0.9900 .
C27 H27B 0.9900 .
C28 H28A 0.9900 .
C28 H28B 0.9900 .
O4 C29 1.434(7) .
O4 C32 1.441(11) .
C29 C30 1.584(11) .
C29 H29A 0.9900 .
C29 H29B 0.9900 .
C30 C31 1.495(16) .
C30 H30A 0.9900 .
C30 H30B 0.9900 .
C31 C32 1.568(16) .
C31 H31A 0.9900 .
C31 H31B 0.9900 .
C32 H32A 0.9900 .
C32 H32B 0.9900 .
C33 C34 1.486(6) .
C33 H33A 0.9800 .
C33 H33B 0.9800 .
C33 H33C 0.9800 .
C34 C35 1.487(7) .
C34 H34A 0.9900 .
C34 H34B 0.9900 .
C35 C36 1.483(7) .
C35 H35A 0.9900 .
C35 H35B 0.9900 .
C36 C37 1.471(6) .
C36 H36A 0.9900 .
C36 H36B 0.9900 .
C37 H37A 0.9800 .
C37 H37B 0.9800 .
C37 H37C 0.9800 .

loop_
_geom_torsion_atom_site_label_1
_geom_torsion_atom_site_label_2
_geom_torsion_atom_site_label_3
_geom_torsion_atom_site_label_4
_geom_torsion
_geom_torsion_site_symmetry_1
C3 N1 C3 C4 -163.50(12) 4_575
Mn1 N1 C3 C4 40.9(2) .
N1 C3 C4 P1 -37.07(18) .
C15 P1 C4 C3 -102.98(13) .
C5 P1 C4 C3 141.41(12) .
Mn1 P1 C4 C3 21.86(13) .
C4 P1 C5 C6 167.34(13) .
C15 P1 C5 C6 55.97(14) .
Mn1 P1 C5 C6 -83.84(13) .
C4 P1 C5 C8 -75.69(13) .
C15 P1 C5 C8 172.95(11) .
Mn1 P1 C5 C8 33.14(13) .
C4 P1 C5 C7 43.06(14) .
C15 P1 C5 C7 -68.31(14) .
Mn1 P1 C5 C7 151.88(11) .
C8 C5 C6 C9 57.68(19) .
C7 C5 C6 C9 -58.91(19) .
P1 C5 C6 C9 173.11(13) .
C6 C5 C7 C10 58.54(19) .
C8 C5 C7 C10 -58.17(18) .
P1 C5 C7 C10 -175.60(12) .
C6 C5 C8 C11 -59.00(19) .
C7 C5 C8 C11 58.05(19) .
P1 C5 C8 C11 -178.35(12) .
C5 C6 C9 C14 -59.7(2) .
C5 C6 C9 C12 60.4(2) .
C5 C7 C10 C13 60.84(19) .
C5 C7 C10 C12 -59.7(2) .
C5 C8 C11 C13 -59.9(2) .
C5 C8 C11 C14 60.7(2) .
C14 C9 C12 C10 60.1(2) .
C6 C9 C12 C10 -60.5(2) .
C13 C10 C12 C9 -60.3(2) .
C7 C10 C12 C9 60.3(2) .
C14 C11 C13 C10 -59.6(2) .
C8 C11 C13 C10 59.9(2) .
C12 C10 C13 C11 59.5(2) .
C7 C10 C13 C11 -60.87(19) .
C12 C9 C14 C11 -59.7(2) .
C6 C9 C14 C11 60.3(2) .
C13 C11 C14 C9 59.9(2) .
C8 C11 C14 C9 -60.1(2) .
C4 P1 C15 C16 -69.35(14) .
C5 P1 C15 C16 39.91(14) .
Mn1 P1 C15 C16 178.06(10) .
C4 P1 C15 C18 50.69(13) .
C5 P1 C15 C18 159.95(11) .
Mn1 P1 C15 C18 -61.90(12) .
C4 P1 C15 C17 168.22(12) .
C5 P1 C15 C17 -82.52(13) .
Mn1 P1 C15 C17 55.63(13) .
C18 C15 C16 C19 58.02(18) .
C17 C15 C16 C19 -59.44(18) .
P1 C15 C16 C19 177.23(12) .
C16 C15 C17 C20 58.58(19) .
C18 C15 C17 C20 -58.59(19) .
P1 C15 C17 C20 -174.89(13) .
C16 C15 C18 C21 -58.85(19) .
C17 C15 C18 C21 58.32(19) .
P1 C15 C18 C21 176.65(13) .
C15 C16 C19 C24 -59.80(19) .
C15 C16 C19 C22 60.7(2) .
C15 C17 C20 C22 -59.96(19) .
C15 C17 C20 C23 60.2(2) .
C15 C18 C21 C23 -59.4(2) .
C15 C18 C21 C24 60.99(19) .
C23 C20 C22 C19 -59.9(2) .
C17 C20 C22 C19 60.45(19) .
C24 C19 C22 C20 59.9(2) .
C16 C19 C22 C20 -60.3(2) .
C22 C20 C23 C21 60.1(2) .
C17 C20 C23 C21 -60.3(2) .
C24 C21 C23 C20 -60.0(2) .
C18 C21 C23 C20 59.8(2) .
C22 C19 C24 C21 -59.3(2) .
C16 C19 C24 C21 60.5(2) .
C23 C21 C24 C19 59.3(2) .
C18 C21 C24 C19 -60.99(19) .
C28 O3 C25 C26 -37.9(12) .
O3 C25 C26 C27 30.8(15) .
C25 C26 C27 C28 -13.4(15) .
C25 O3 C28 C27 29.3(8) .
C26 C27 C28 O3 -8.7(11) .
C32 O4 C29 C30 35.5(11) .
O4 C29 C30 C31 -11.0(10) .
C29 C30 C31 C32 -16.6(4) .
C29 O4 C32 C31 -46.2(8) .
C30 C31 C32 O4 40.5(5) .
C33 C34 C35 C36 176.7(7) .
C34 C35 C36 C37 179.1(6) .
